data_2206788
loop_
_publ_author_name
'Davies, Sian C.'
'Duff, Samantha E.'
'Evans, David J.'

_publ_section_title
;
 [1,2-Bis(diethylphosphino)ethane]dichloronickel(II)
;
_journal_coeditor_code SJ6120
_journal_issue 9
_journal_name_full 'Acta Crystallographica Section E'
_journal_page_first m1674
_journal_page_last m1676
_journal_paper_doi 10.1107/S160053680502386X
_journal_volume 61
_journal_year 2005
_chemical_formula_moiety 'C10 H24 Cl2 Ni P2'
_chemical_formula_structural '[Ni Cl2 (C10 H24 P2)]'
_chemical_formula_sum 'C10 H24 Cl2 Ni P2'
_chemical_formula_weight 335.84
_chemical_name_common '[Ni(depe)Cl2]'
_chemical_name_systematic
;
[1,2-bis(diethylphosphino)ethane]dichloronickel(II)
;
_space_group_IT_number 2
_symmetry_cell_setting triclinic
_symmetry_space_group_name_Hall '-P 1'
_symmetry_space_group_name_H-M 'P -1'
_atom_sites_solution_hydrogens geom
_atom_sites_solution_primary direct
_atom_sites_solution_secondary difmap
_audit_creation_method SHELXL-97
_cell_angle_alpha 91.51(2)
_cell_angle_beta 98.18(2)
_cell_angle_gamma 112.27(2)
_cell_formula_units_Z 4
_cell_length_a 8.947(2)
_cell_length_b 14.082(8)
_cell_length_c 13.604(2)
_cell_measurement_reflns_used 25
_cell_measurement_temperature 150(2)
_cell_measurement_theta_max 11
_cell_measurement_theta_min 10
_cell_volume 1564.0(10)
_computing_cell_refinement 'CAD-4 EXPRESS'
_computing_data_collection 'CAD-4 EXPRESS (Enraf--Nonius, 1992)'
_computing_data_reduction 'CAD4 (Hursthouse, 1976)'
_computing_molecular_graphics 'ORTEP-3 (Farrugia, 1997)'
_computing_publication_material SHELXL97
_computing_structure_refinement 'SHELXL97 (Sheldrick, 1997)'
_computing_structure_solution 'SHELXS97 (Sheldrick, 1997)'
_diffrn_ambient_temperature 150(2)
_diffrn_measured_fraction_theta_full 1.000
_diffrn_measured_fraction_theta_max 1.000
_diffrn_measurement_device 'Enraf--Nonius CAD-4'
_diffrn_measurement_method 'scintillation counter; \w/\q'
_diffrn_radiation_monochromator graphite
_diffrn_radiation_source 'fine-focus sealed tube'
_diffrn_radiation_type Mo-K\a
_diffrn_radiation_wavelength 0.71069
_diffrn_reflns_av_R_equivalents 0.0108
_diffrn_reflns_av_sigmaI/netI 0.0390
_diffrn_reflns_limit_h_max 11
_diffrn_reflns_limit_h_min -11
_diffrn_reflns_limit_k_max 18
_diffrn_reflns_limit_k_min -18
_diffrn_reflns_limit_l_max 17
_diffrn_reflns_limit_l_min 0
_diffrn_reflns_number 7878
_diffrn_reflns_theta_full 27.97
_diffrn_reflns_theta_max 28.0
_diffrn_reflns_theta_min 1.5
_diffrn_standards_decay_% 0
_diffrn_standards_interval_time 167
_diffrn_standards_number 3
_exptl_absorpt_coefficient_mu 1.759
_exptl_absorpt_correction_T_max 0.486
_exptl_absorpt_correction_T_min 0.395
_exptl_absorpt_correction_type psi-scan
_exptl_absorpt_process_details '(EMPABS; Sheldrick et al., 1977)'
_exptl_crystal_colour orange
_exptl_crystal_density_diffrn 1.426
_exptl_crystal_density_method 'not measured'
_exptl_crystal_description block
_exptl_crystal_F_000 704
_exptl_crystal_size_max 0.55
_exptl_crystal_size_mid 0.48
_exptl_crystal_size_min 0.41
_refine_diff_density_max 0.335
_refine_diff_density_min -0.372
_refine_ls_extinction_method none
_refine_ls_goodness_of_fit_ref 1.071
_refine_ls_hydrogen_treatment constr
_refine_ls_matrix_type full
_refine_ls_number_parameters 358
_refine_ls_number_reflns 7514
_refine_ls_number_restraints 62
_refine_ls_restrained_S_all 1.093
_refine_ls_R_factor_all 0.0482
_refine_ls_R_factor_gt 0.0327
_refine_ls_shift/su_max 0.001
_refine_ls_shift/su_mean 0.000
_refine_ls_structure_factor_coef Fsqd
_refine_ls_weighting_details 'calc w = 1/[\s^2^(Fo^2^)+(0.034P)^2^+0.317P] where P = (Fo^2^+2Fc^2^)/3'
_refine_ls_weighting_scheme calc
_refine_ls_wR_factor_gt 0.0794
_refine_ls_wR_factor_ref 0.0889
_reflns_number_gt 5564
_reflns_number_total 7515
_reflns_threshold_expression I>2\s(I)
_cod_data_source_file sj6120.cif
_cod_data_source_block I
_cod_database_code 2206788
_cod_database_fobs_code 2206788

loop_
_symmetry_equiv_pos_as_xyz
'x, y, z'
'-x, -y, -z'

loop_
_atom_site_label
_atom_site_fract_x
_atom_site_fract_y
_atom_site_fract_z
_atom_site_U_iso_or_equiv
_atom_site_adp_type
_atom_site_calc_flag
_atom_site_refinement_flags
_atom_site_occupancy
_atom_site_disorder_assembly
_atom_site_disorder_group
_atom_site_type_symbol
Ni1 0.42110(3) 0.23592(2) 0.27269(2) 0.03919(8) Uani d D 1 . . Ni
Cl1 0.61161(8) 0.37505(5) 0.35782(5) 0.06274(17) Uani d D 1 . . Cl
Cl2 0.21712(8) 0.25060(6) 0.33620(5) 0.06474(18) Uani d . 1 . . Cl
P1 0.60665(8) 0.22224(5) 0.19714(5) 0.05002(15) Uani d D 1 . . P
C111 0.6740(4) 0.3266(2) 0.1167(2) 0.0707(8) Uani d D 1 . . C
H11A 0.7458 0.3908 0.1583 0.085 Uiso calc R 1 . . H
H11B 0.7396 0.3104 0.0710 0.085 Uiso calc R 1 . . H
C112 0.5351(4) 0.3444(3) 0.0563(3) 0.0854(10) Uani d D 1 . . C
H11C 0.5784 0.4062 0.0208 0.128 Uiso calc R 1 . . H
H11D 0.4636 0.3539 0.1005 0.128 Uiso calc R 1 . . H
H11E 0.4724 0.2848 0.0080 0.128 Uiso calc R 1 . . H
C121 0.7959(3) 0.2296(2) 0.2712(3) 0.0726(8) Uani d D 1 . . C
H12A 0.8658 0.2176 0.2260 0.087 Uiso calc R 1 . . H
H12B 0.8544 0.3002 0.3042 0.087 Uiso calc R 1 . . H
C122 0.7756(4) 0.1541(3) 0.3499(3) 0.0971(12) Uani d . 1 . . C
H12C 0.8832 0.1648 0.3879 0.146 Uiso calc R 1 . . H
H12D 0.7243 0.0836 0.3179 0.146 Uiso calc R 1 . . H
H12E 0.7061 0.1648 0.3950 0.146 Uiso calc R 1 . . H
C1 0.5313(4) 0.1019(2) 0.1163(2) 0.0694(8) Uani d D 1 . . C
H1A 0.5750 0.1157 0.0529 0.083 Uiso calc R 1 . . H
H1B 0.5718 0.0523 0.1492 0.083 Uiso calc R 1 . . H
C2 0.3470(4) 0.0551(2) 0.0943(2) 0.0648(7) Uani d D 1 . . C
H2A 0.3093 -0.0209 0.0890 0.078 Uiso calc R 1 . . H
H2B 0.3096 0.0754 0.0292 0.078 Uiso calc R 1 . . H
P2 0.25418(8) 0.09540(5) 0.19029(5) 0.04841(15) Uani d . 1 . . P
C211 0.0596(3) 0.0929(2) 0.1258(2) 0.0725(8) Uani d . 1 . . C
H21A -0.0007 0.0250 0.0875 0.087 Uiso calc R 1 . . H
H21B -0.0064 0.0993 0.1763 0.087 Uiso calc R 1 . . H
C212 0.0732(5) 0.1751(3) 0.0564(3) 0.0990(13) Uani d . 1 . . C
H21C -0.0363 0.1658 0.0225 0.148 Uiso calc R 1 . . H
H21D 0.1402 0.1706 0.0068 0.148 Uiso calc R 1 . . H
H21E 0.1246 0.2428 0.0943 0.148 Uiso calc R 1 . . H
C221 0.1896(4) -0.0096(2) 0.2703(2) 0.0762(9) Uani d . 1 . . C
H22A 0.1243 0.0061 0.3165 0.091 Uiso calc R 1 . . H
H22B 0.1173 -0.0734 0.2283 0.091 Uiso calc R 1 . . H
C222 0.3281(5) -0.0294(3) 0.3308(3) 0.0991(12) Uani d . 1 . . C
H22C 0.2835 -0.0857 0.3726 0.149 Uiso calc R 1 . . H
H22D 0.4002 0.0331 0.3732 0.149 Uiso calc R 1 . . H
H22E 0.3906 -0.0483 0.2858 0.149 Uiso calc R 1 . . H
Ni2 0.45422(15) 0.74390(13) 0.21859(15) 0.0431(2) Uani d P 0.833(4) A 1 Ni
Cl3 0.2401(3) 0.7574(2) 0.12745(18) 0.0679(4) Uani d P 0.833(4) A 1 Cl
Cl4 0.6425(3) 0.8765(2) 0.1648(3) 0.0672(6) Uani d P 0.833(4) A 1 Cl
P3 0.2928(2) 0.61808(13) 0.28562(12) 0.0548(4) Uani d P 0.833(4) A 1 P
C311 0.2006(5) 0.6705(3) 0.3745(3) 0.0739(11) Uani d P 0.833(4) A 1 C
H31A 0.2890 0.7151 0.4276 0.089 Uiso calc PR 0.833(4) A 1 H
H31B 0.1508 0.7146 0.3392 0.089 Uiso calc PR 0.833(4) A 1 H
C312 0.0710(5) 0.5910(4) 0.4231(4) 0.1002(17) Uani d P 0.833(4) A 1 C
H31C 0.0305 0.6262 0.4696 0.150 Uiso calc PR 0.833(4) A 1 H
H31D 0.1188 0.5474 0.4595 0.150 Uiso calc PR 0.833(4) A 1 H
H31E -0.0200 0.5482 0.3717 0.150 Uiso calc PR 0.833(4) A 1 H
C321 0.1250(5) 0.5178(3) 0.2046(3) 0.0782(12) Uani d P 0.833(4) A 1 C
H32A 0.0731 0.4606 0.2451 0.094 Uiso calc PR 0.833(4) A 1 H
H32B 0.0419 0.5459 0.1800 0.094 Uiso calc PR 0.833(4) A 1 H
C322 0.1689(5) 0.4746(3) 0.1168(4) 0.1172(15) Uani d D 1 . . C
H32C 0.0698 0.4226 0.0774 0.176 Uiso calc PR 0.833(4) A 1 H
H32D 0.2462 0.4426 0.1399 0.176 Uiso calc PR 0.833(4) A 1 H
H32E 0.2195 0.5301 0.0754 0.176 Uiso calc PR 0.833(4) A 1 H
H32F 0.1409 0.4079 0.0795 0.176 Uiso calc PR 0.167(4) A 2 H
H32G 0.2344 0.5300 0.0800 0.176 Uiso calc PR 0.167(4) A 2 H
H32H 0.0682 0.4839 0.1252 0.176 Uiso calc PR 0.167(4) A 2 H
C3 0.4052(4) 0.5516(3) 0.3599(4) 0.0696(11) Uani d P 0.833(4) A 1 C
H3A 0.3491 0.5229 0.4165 0.083 Uiso calc PR 0.833(4) A 1 H
H3B 0.4087 0.4941 0.3182 0.083 Uiso calc PR 0.833(4) A 1 H
C4 0.5732(6) 0.6260(3) 0.3976(4) 0.0765(15) Uani d P 0.833(4) A 1 C
H4A 0.6470 0.5882 0.4069 0.092 Uiso calc PR 0.833(4) A 1 H
H4B 0.5751 0.6579 0.4637 0.092 Uiso calc PR 0.833(4) A 1 H
P4 0.6528(3) 0.72846(19) 0.31533(19) 0.0547(5) Uani d P 0.833(4) A 1 P
C411 0.7860(6) 0.8421(4) 0.3958(3) 0.0958(16) Uani d P 0.833(4) A 1 C
H41A 0.8600 0.8232 0.4454 0.115 Uiso calc PR 0.833(4) A 1 H
H41B 0.8546 0.8932 0.3553 0.115 Uiso calc PR 0.833(4) A 1 H
C412 0.6940(9) 0.8905(4) 0.4494(4) 0.122(2) Uani d P 0.833(4) A 1 C
H41C 0.7717 0.9519 0.4912 0.183 Uiso calc PR 0.833(4) A 1 H
H41D 0.6286 0.8411 0.4914 0.183 Uiso calc PR 0.833(4) A 1 H
H41E 0.6214 0.9102 0.4007 0.183 Uiso calc PR 0.833(4) A 1 H
C421 0.7981(6) 0.7041(5) 0.2478(4) 0.1023(17) Uani d P 0.833(4) A 1 C
H42A 0.8514 0.7657 0.2128 0.123 Uiso calc PR 0.833(4) A 1 H
H42B 0.8843 0.6961 0.2971 0.123 Uiso calc PR 0.833(4) A 1 H
C422 0.7303(8) 0.6131(5) 0.1742(4) 0.118(2) Uani d P 0.833(4) A 1 C
H42C 0.8181 0.6081 0.1415 0.178 Uiso calc PR 0.833(4) A 1 H
H42D 0.6458 0.6202 0.1241 0.178 Uiso calc PR 0.833(4) A 1 H
H42E 0.6822 0.5508 0.2081 0.178 Uiso calc PR 0.833(4) A 1 H
Ni2B 0.4425(9) 0.7305(7) 0.2314(8) 0.0565(19) Uani d PD 0.167(4) A 2 Ni
Cl3B 0.2129(15) 0.7365(13) 0.1488(11) 0.088(4) Uani d PD 0.167(4) A 2 Cl
Cl4B 0.5889(14) 0.8687(11) 0.1619(14) 0.064(3) Uani d PD 0.167(4) A 2 Cl
P3B 0.3093(11) 0.5943(6) 0.2923(6) 0.075(3) Uani d PD 0.167(4) A 2 P
C331 0.1133(13) 0.5851(12) 0.3207(12) 0.095(7) Uiso d PD 0.167(4) A 2 C
H33A 0.0535 0.6045 0.2629 0.115 Uiso calc PR 0.167(4) A 2 H
H33B 0.0481 0.5127 0.3311 0.115 Uiso calc PR 0.167(4) A 2 H
C332 0.128(2) 0.6521(18) 0.4104(15) 0.084(7) Uiso d PD 0.167(4) A 2 C
H33C 0.0202 0.6504 0.4180 0.127 Uiso calc PR 0.167(4) A 2 H
H33D 0.2014 0.7229 0.4032 0.127 Uiso calc PR 0.167(4) A 2 H
H33E 0.1738 0.6273 0.4694 0.127 Uiso calc PR 0.167(4) A 2 H
C341 0.262(2) 0.4773(8) 0.2135(8) 0.121(10) Uiso d PD 0.167(4) A 2 C
H34A 0.3656 0.4708 0.2044 0.146 Uiso calc PR 0.167(4) A 2 H
H34B 0.1991 0.4174 0.2477 0.146 Uiso calc PR 0.167(4) A 2 H
C3B 0.4165(16) 0.5717(12) 0.4098(9) 0.18(2) Uiso d PD 0.167(4) A 2 C
H3BA 0.3710 0.5896 0.4665 0.215 Uiso calc PR 0.167(4) A 2 H
H3BB 0.3979 0.4978 0.4095 0.215 Uiso calc PR 0.167(4) A 2 H
C4B 0.5926(14) 0.6335(13) 0.4230(8) 0.043(5) Uiso d PD 0.167(4) A 2 C
H4B1 0.6544 0.5883 0.4343 0.051 Uiso calc PR 0.167(4) A 2 H
H4B2 0.6253 0.6843 0.4818 0.051 Uiso calc PR 0.167(4) A 2 H
P4B 0.6389(13) 0.7000(7) 0.3113(8) 0.049(2) Uani d PD 0.167(4) A 2 P
C431 0.8232(14) 0.8138(10) 0.3518(13) 0.118(11) Uiso d PD 0.167(4) A 2 C
H43A 0.9149 0.7919 0.3729 0.142 Uiso calc PR 0.167(4) A 2 H
H43B 0.8493 0.8552 0.2943 0.142 Uiso calc PR 0.167(4) A 2 H
C432 0.813(3) 0.8792(15) 0.4337(17) 0.092(8) Uiso d PD 0.167(4) A 2 C
H43C 0.9231 0.9275 0.4631 0.138 Uiso calc PR 0.167(4) A 2 H
H43D 0.7616 0.8362 0.4847 0.138 Uiso calc PR 0.167(4) A 2 H
H43E 0.7468 0.9179 0.4083 0.138 Uiso calc PR 0.167(4) A 2 H
C441 0.7098(15) 0.6201(9) 0.2393(9) 0.046(3) Uiso d PD 0.167(4) A 2 C
H44A 0.7836 0.5971 0.2848 0.056 Uiso calc PR 0.167(4) A 2 H
H44B 0.6146 0.5580 0.2085 0.056 Uiso calc PR 0.167(4) A 2 H
C442 0.798(2) 0.6744(12) 0.1598(11) 0.055(4) Uiso d PD 0.167(4) A 2 C
H44C 0.8351 0.6283 0.1241 0.083 Uiso calc PR 0.167(4) A 2 H
H44D 0.8926 0.7358 0.1898 0.083 Uiso calc PR 0.167(4) A 2 H
H44E 0.7240 0.6949 0.1130 0.083 Uiso calc PR 0.167(4) A 2 H

loop_
_atom_site_aniso_label
_atom_site_aniso_U_11
_atom_site_aniso_U_22
_atom_site_aniso_U_33
_atom_site_aniso_U_12
_atom_site_aniso_U_13
_atom_site_aniso_U_23
Ni1 0.03773(15) 0.03539(15) 0.04404(16) 0.01446(11) 0.00512(11) 0.00025(11)
Cl1 0.0531(4) 0.0484(3) 0.0756(4) 0.0135(3) -0.0035(3) -0.0140(3)
Cl2 0.0486(3) 0.0822(5) 0.0652(4) 0.0277(3) 0.0113(3) -0.0117(3)
P1 0.0442(3) 0.0471(3) 0.0625(4) 0.0198(3) 0.0148(3) 0.0042(3)
C111 0.0690(18) 0.0661(18) 0.0755(19) 0.0176(15) 0.0295(15) 0.0151(15)
C112 0.099(3) 0.078(2) 0.078(2) 0.032(2) 0.0142(19) 0.0235(17)
C121 0.0463(15) 0.079(2) 0.100(2) 0.0314(15) 0.0149(15) 0.0117(17)
C122 0.069(2) 0.109(3) 0.122(3) 0.044(2) 0.009(2) 0.041(2)
C1 0.0761(19) 0.0619(17) 0.0802(19) 0.0347(15) 0.0240(16) -0.0054(14)
C2 0.0764(19) 0.0510(15) 0.0622(16) 0.0184(14) 0.0169(14) -0.0109(12)
P2 0.0480(3) 0.0389(3) 0.0506(3) 0.0085(3) 0.0087(3) -0.0017(2)
C211 0.0493(15) 0.074(2) 0.0771(19) 0.0116(14) -0.0052(14) -0.0175(16)
C212 0.094(3) 0.085(2) 0.105(3) 0.040(2) -0.036(2) -0.005(2)
C221 0.085(2) 0.0503(16) 0.0769(19) 0.0035(15) 0.0248(17) 0.0087(14)
C222 0.136(3) 0.066(2) 0.100(3) 0.039(2) 0.029(3) 0.0286(19)
Ni2 0.0508(4) 0.0379(4) 0.0446(6) 0.0214(2) 0.0071(3) 0.0097(3)
Cl3 0.0777(7) 0.0737(9) 0.0632(11) 0.0458(7) -0.0028(7) 0.0145(8)
Cl4 0.0763(14) 0.0525(6) 0.0682(7) 0.0149(9) 0.0237(11) 0.0176(5)
P3 0.0464(6) 0.0464(6) 0.0675(7) 0.0153(5) 0.0015(4) 0.0180(5)
C311 0.058(2) 0.086(3) 0.079(2) 0.0261(19) 0.0196(19) 0.024(2)
C312 0.062(2) 0.133(4) 0.097(3) 0.022(3) 0.025(2) 0.049(3)
C321 0.059(2) 0.059(2) 0.097(3) 0.0050(17) 0.000(2) 0.012(2)
C322 0.111(3) 0.075(3) 0.142(4) 0.015(2) 0.014(3) -0.023(3)
C3 0.068(2) 0.0472(18) 0.095(3) 0.0248(16) 0.0056(19) 0.0297(19)
C4 0.095(3) 0.061(2) 0.061(2) 0.030(2) -0.026(2) 0.014(2)
P4 0.0519(7) 0.0549(11) 0.0569(7) 0.0223(7) 0.0035(5) 0.0053(6)
C411 0.091(3) 0.091(3) 0.061(3) -0.006(3) -0.008(2) 0.008(3)
C412 0.206(7) 0.081(3) 0.071(3) 0.057(4) -0.006(3) -0.006(2)
C421 0.080(3) 0.141(5) 0.109(4) 0.068(3) 0.017(3) 0.008(3)
C422 0.150(5) 0.125(5) 0.115(4) 0.099(5) 0.006(4) -0.020(4)
Ni2B 0.097(4) 0.045(3) 0.039(2) 0.039(2) 0.0112(18) 0.0162(16)
Cl3B 0.113(7) 0.112(9) 0.063(5) 0.072(7) 0.003(4) 0.037(4)
Cl4B 0.075(7) 0.049(4) 0.079(4) 0.030(5) 0.026(6) 0.014(3)
P3B 0.086(5) 0.077(6) 0.079(4) 0.043(4) 0.031(4) 0.043(4)
P4B 0.043(3) 0.051(5) 0.050(3) 0.017(3) -0.002(2) -0.001(3)

loop_
_atom_type_symbol
_atom_type_description
_atom_type_scat_dispersion_real
_atom_type_scat_dispersion_imag
_atom_type_scat_source
C C 0.0033 0.0016 'International Tables Vol C Tables 4.2.6.8 and 6.1.1.4'
H H 0.0000 0.0000 'International Tables Vol C Tables 4.2.6.8 and 6.1.1.4'
Cl Cl 0.1484 0.1585 'International Tables Vol C Tables 4.2.6.8 and 6.1.1.4'
Ni Ni 0.3393 1.1124 'International Tables Vol C Tables 4.2.6.8 and 6.1.1.4'
P P 0.1023 0.0942 'International Tables Vol C Tables 4.2.6.8 and 6.1.1.4'

loop_
_geom_angle_atom_site_label_1
_geom_angle_atom_site_label_2
_geom_angle_atom_site_label_3
_geom_angle
_geom_angle_publ_flag
Cl2 Ni1 Cl1 95.24(4) yes
P1 Ni1 Cl1 87.71(4) yes
P2 Ni1 Cl1 174.57(3) yes
P1 Ni1 Cl2 174.44(3) yes
P2 Ni1 Cl2 89.51(4) yes
P1 Ni1 P2 87.78(4) yes
C1 P1 Ni1 111.96(10) yes
C111 P1 Ni1 110.18(11) no
C121 P1 Ni1 118.32(11) no
C111 P1 C1 106.46(15) no
C121 P1 C1 105.75(15) no
C121 P1 C111 103.24(14) no
C112 C111 P1 113.1(2) no
C112 C111 H11A 109.0 no
P1 C111 H11A 109.0 no
C112 C111 H11B 109.0 no
P1 C111 H11B 109.0 no
H11A C111 H11B 107.8 no
C111 C112 H11C 109.5 no
C111 C112 H11D 109.5 no
H11C C112 H11D 109.5 no
C111 C112 H11E 109.5 no
H11C C112 H11E 109.5 no
H11D C112 H11E 109.5 no
C122 C121 P1 114.8(2) no
C122 C121 H12A 108.6 no
P1 C121 H12A 108.6 no
C122 C121 H12B 108.6 no
P1 C121 H12B 108.6 no
H12A C121 H12B 107.6 no
C121 C122 H12C 109.5 no
C121 C122 H12D 109.5 no
H12C C122 H12D 109.5 no
C121 C122 H12E 109.5 no
H12C C122 H12E 109.5 no
H12D C122 H12E 109.5 no
C2 C1 P1 111.48(19) yes
P1 C1 H1A 109.3 no
P1 C1 H1B 109.3 no
C2 C1 H1A 109.3 no
C2 C1 H1B 109.3 no
H1A C1 H1B 108.0 no
C1 C2 P2 112.39(19) yes
P2 C2 H2A 109.1 no
P2 C2 H2B 109.1 no
C1 C2 H2A 109.1 no
C1 C2 H2B 109.1 no
H2A C2 H2B 107.9 no
C2 P2 Ni1 111.28(10) yes
C211 P2 Ni1 117.82(11) no
C221 P2 Ni1 111.85(11) no
C211 P2 C2 105.28(15) no
C221 P2 C2 107.32(15) no
C211 P2 C221 102.42(16) no
C212 C211 P2 114.9(2) no
P2 C211 H21A 108.5 no
P2 C211 H21B 108.5 no
C212 C211 H21A 108.5 no
C212 C211 H21B 108.5 no
H21A C211 H21B 107.5 no
C211 C212 H21C 109.5 no
C211 C212 H21D 109.5 no
H21C C212 H21D 109.5 no
C211 C212 H21E 109.5 no
H21C C212 H21E 109.5 no
H21D C212 H21E 109.5 no
C222 C221 P2 114.5(2) no
P2 C221 H22A 108.6 no
P2 C221 H22B 108.6 no
C222 C221 H22A 108.6 no
C222 C221 H22B 108.6 no
H22A C221 H22B 107.6 no
C221 C222 H22C 109.5 no
C221 C222 H22D 109.5 no
H22C C222 H22D 109.5 no
C221 C222 H22E 109.5 no
H22C C222 H22E 109.5 no
H22D C222 H22E 109.5 no
Cl3 Ni2 Cl4 96.68(11) yes
P3 Ni2 Cl3 89.43(8) yes
P4 Ni2 Cl3 176.09(13) yes
P3 Ni2 Cl4 173.37(12) yes
P4 Ni2 Cl4 86.30(12) yes
P3 Ni2 P4 87.49(10) yes
C3 P3 Ni2 111.43(14) yes
C311 P3 Ni2 108.22(15) no
C321 P3 Ni2 118.19(16) no
C3 P3 C311 105.7(2) no
C321 P3 C3 105.8(2) no
C321 P3 C311 106.7(2) no
C312 C311 P3 115.6(3) no
P3 C311 H31A 108.4 no
P3 C311 H31B 108.4 no
C312 C311 H31A 108.4 no
C312 C311 H31B 108.4 no
H31A C311 H31B 107.5 no
C322 C321 P3 116.1(3) no
P3 C321 H32A 108.3 no
P3 C321 H32B 108.3 no
C322 C321 H32A 108.3 no
C322 C321 H32B 108.3 no
H32A C321 H32B 107.4 no
C341 C322 C321 62.6(6) no
C341 C322 H32C 133.3 no
C321 C322 H32C 109.5 no
C341 C322 H32D 47.8 no
C321 C322 H32D 109.5 no
H32C C322 H32D 109.5 no
C341 C322 H32E 116.5 no
C321 C322 H32E 109.5 no
H32C C322 H32E 109.5 no
H32D C322 H32E 109.5 no
C341 C322 H32F 109.5 no
C321 C322 H32F 139.2 no
H32C C322 H32F 44.2 no
H32D C322 H32F 68.3 no
H32E C322 H32F 109.3 no
C341 C322 H32G 109.5 no
C321 C322 H32G 110.7 no
H32C C322 H32G 115.6 no
H32D C322 H32G 101.8 no
H32E C322 H32G 8.2 no
H32F C322 H32G 109.5 no
C341 C322 H32H 109.5 no
C321 C322 H32H 49.4 no
H32C C322 H32H 66.3 no
H32D C322 H32H 146.9 no
H32E C322 H32H 102.4 no
H32F C322 H32H 109.5 no
H32G C322 H32H 109.5 no
C4 C3 P3 108.9(2) yes
P3 C3 H3A 109.9 no
P3 C3 H3B 109.9 no
C4 C3 H3A 109.9 no
C4 C3 H3B 109.9 no
H3A C3 H3B 108.3 no
C3 C4 P4 114.0(3) yes
P4 C4 H4A 108.8 no
P4 C4 H4B 108.8 no
C3 C4 H4A 108.8 no
C3 C4 H4B 108.8 no
H4A C4 H4B 107.7 no
C4 P4 Ni2 109.96(18) yes
C411 P4 Ni2 115.8(2) no
C421 P4 Ni2 112.8(2) no
C411 P4 C4 106.3(2) no
C421 P4 C4 110.4(3) no
C411 P4 C421 101.1(3) no
C412 C411 P4 112.9(4) no
P4 C411 H41A 109.0 no
P4 C411 H41B 109.0 no
C412 C411 H41A 109.0 no
C412 C411 H41B 109.0 no
H41A C411 H41B 107.8 no
C411 C412 H41C 109.5 no
C411 C412 H41D 109.5 no
H41C C412 H41D 109.5 no
C411 C412 H41E 109.5 no
H41C C412 H41E 109.5 no
H41D C412 H41E 109.5 no
C422 C421 P4 116.3(4) no
P4 C421 H42A 108.2 no
P4 C421 H42B 108.2 no
C422 C421 H42A 108.2 no
C422 C421 H42B 108.2 no
H42A C421 H42B 107.4 no
C421 C422 H42C 109.5 no
C421 C422 H42D 109.5 no
H42C C422 H42D 109.5 no
C421 C422 H42E 109.5 no
H42C C422 H42E 109.5 no
H42D C422 H42E 109.5 no
Cl4B Ni2B Cl3B 90.0(5) no
P3B Ni2B Cl4B 176.6(7) no
P4B Ni2B Cl4B 98.3(5) no
P3B Ni2B Cl3B 91.3(4) no
P4B Ni2B Cl3B 171.0(6) no
P3B Ni2B P4B 80.3(4) no
C3B P3B Ni2B 114.2(5) no
C331 P3B Ni2B 115.3(5) no
C341 P3B Ni2B 114.4(5) no
C331 P3B C3B 104.5(5) no
C341 P3B C3B 102.8(6) no
C331 P3B C341 104.2(6) no
C332 C331 P3B 112.8(8) no
P3B C331 H33A 109.0 no
P3B C331 H33B 109.0 no
C332 C331 H33A 109.0 no
C332 C331 H33B 109.0 no
H33A C331 H33B 107.8 no
C331 C332 H33C 109.5 no
C331 C332 H33D 109.5 no
H33C C332 H33D 109.5 no
C331 C332 H33E 109.5 no
H33C C332 H33E 109.5 no
H33D C332 H33E 109.5 no
C322 C341 P3B 113.3(7) no
P3B C341 H34A 108.9 no
P3B C341 H34B 108.9 no
C322 C341 H34A 108.9 no
C322 C341 H34B 108.9 no
H34A C341 H34B 107.7 no
C4B C3B P3B 111.2(6) no
P3B C3B H3BA 109.4 no
P3B C3B H3BB 109.4 no
C4B C3B H3BA 109.4 no
C4B C3B H3BB 109.4 no
H3BA C3B H3BB 108.0 no
C3B C4B P4B 108.8(6) no
P4B C4B H4B1 109.9 no
P4B C4B H4B2 109.9 no
C3B C4B H4B1 109.9 no
C3B C4B H4B2 109.9 no
H4B1 C4B H4B2 108.3 no
C4B P4B Ni2B 114.6(6) no
C431 P4B Ni2B 114.2(5) no
C441 P4B Ni2B 113.8(5) no
C431 P4B C4B 105.5(6) no
C441 P4B C4B 104.4(6) no
C441 P4B C431 103.1(6) no
C432 C431 P4B 114.6(8) no
P4B C431 H43A 108.6 no
P4B C431 H43B 108.6 no
C432 C431 H43A 108.6 no
C432 C431 H43B 108.6 no
H43A C431 H43B 107.6 no
C431 C432 H43C 109.5 no
C431 C432 H43D 109.5 no
H43C C432 H43D 109.5 no
C431 C432 H43E 109.5 no
H43C C432 H43E 109.5 no
H43D C432 H43E 109.5 no
C442 C441 P4B 112.9(7) no
P4B C441 H44A 109.0 no
P4B C441 H44B 109.0 no
C442 C441 H44A 109.0 no
C442 C441 H44B 109.0 no
H44A C441 H44B 107.8 no
C441 C442 H44C 109.5 no
C441 C442 H44D 109.5 no
H44C C442 H44D 109.5 no
C441 C442 H44E 109.5 no
H44C C442 H44E 109.5 no
H44D C442 H44E 109.5 no

loop_
_geom_bond_atom_site_label_1
_geom_bond_atom_site_label_2
_geom_bond_distance
_geom_bond_publ_flag
Ni1 Cl1 2.2073(12) yes
Ni1 Cl2 2.2012(8) yes
Ni1 P1 2.1372(8) yes
Ni1 P2 2.1376(12) yes
P1 C1 1.833(3) yes
P1 C111 1.823(3) yes
P1 C121 1.808(3) yes
C111 C112 1.497(4) no
C111 H11A 0.990 no
C111 H11B 0.990 no
C112 H11C 0.980 no
C112 H11D 0.980 no
C112 H11E 0.980 no
C121 C122 1.510(4) no
C121 H12A 0.990 no
C121 H12B 0.990 no
C122 H12C 0.980 no
C122 H12D 0.980 no
C122 H12E 0.980 no
C1 C2 1.507(4) yes
C1 H1A 0.990 no
C1 H1B 0.990 no
C2 P2 1.829(3) yes
C2 H2A 0.990 no
C2 H2B 0.990 no
P2 C211 1.822(3) yes
P2 C221 1.822(3) yes
C211 C212 1.494(5) no
C211 H21A 0.990 no
C211 H21B 0.990 no
C212 H21C 0.980 no
C212 H21D 0.980 no
C212 H21E 0.980 no
C221 C222 1.508(5) no
C221 H22A 0.990 no
C221 H22B 0.990 no
C222 H22C 0.980 no
C222 H22D 0.980 no
C222 H22E 0.980 no
Ni2 Cl3 2.2035(18) yes
Ni2 Cl4 2.214(2) yes
Ni2 P3 2.139(2) yes
Ni2 P4 2.140(2) yes
P3 C3 1.839(4) yes
P3 C311 1.840(5) yes
P3 C321 1.818(4) yes
C311 C312 1.520(5) no
C311 H31A 0.990 no
C311 H31B 0.990 no
C312 H31C 0.980 no
C312 H31D 0.980 no
C312 H31E 0.980 no
C321 C322 1.493(6) no
C321 H32A 0.990 no
C321 H32B 0.990 no
C322 C341 1.445(10) no
C322 H32C 0.980 no
C322 H32D 0.980 no
C322 H32E 0.980 no
C322 H32F 0.980 no
C322 H32G 0.980 no
C322 H32H 0.980 no
C3 C4 1.476(6) yes
C3 H3A 0.990 no
C3 H3B 0.990 no
C4 P4 1.837(4) yes
C4 H4A 0.990 no
C4 H4B 0.990 no
P4 C411 1.808(6) yes
P4 C421 1.820(5) yes
C411 C412 1.499(8) no
C411 H41A 0.990 no
C411 H41B 0.990 no
C412 H41C 0.980 no
C412 H41D 0.980 no
C412 H41E 0.980 no
C421 C422 1.477(7) no
C421 H42A 0.990 no
C421 H42B 0.990 no
C422 H42C 0.980 no
C422 H42D 0.980 no
C422 H42E 0.980 no
Ni2B Cl3B 2.230(9) no
Ni2B Cl4B 2.217(9) no
Ni2B P3B 2.102(8) no
Ni2B P4B 2.123(8) no
P3B C3B 1.843(8) no
P3B C331 1.806(8) no
P3B C341 1.815(8) no
C331 C332 1.481(10) no
C331 H33A 0.990 no
C331 H33B 0.990 no
C332 H33C 0.980 no
C332 H33D 0.980 no
C332 H33E 0.980 no
C341 H34A 0.990 no
C341 H34B 0.990 no
C3B C4B 1.465(11) no
C3B H3BA 0.990 no
C3B H3BB 0.990 no
C4B P4B 1.822(9) no
C4B H4B1 0.990 no
C4B H4B2 0.990 no
P4B C431 1.812(8) no
P4B C441 1.812(8) no
C431 C432 1.463(10) no
C431 H43A 0.990 no
C431 H43B 0.990 no
C432 H43C 0.980 no
C432 H43D 0.980 no
C432 H43E 0.980 no
C441 C442 1.485(10) no
C441 H44A 0.990 no
C441 H44B 0.990 no
C442 H44C 0.980 no
C442 H44D 0.980 no
C442 H44E 0.980 no

loop_
_geom_torsion_atom_site_label_1
_geom_torsion_atom_site_label_2
_geom_torsion_atom_site_label_3
_geom_torsion_atom_site_label_4
_geom_torsion
_geom_torsion_publ_flag
P2 Ni1 P1 C121 -127.40(12) no
Cl1 Ni1 P1 C121 49.57(12) no
P2 Ni1 P1 C111 114.23(12) no
Cl1 Ni1 P1 C111 -68.80(12) no
P2 Ni1 P1 C1 -4.05(11) no
Cl1 Ni1 P1 C1 172.92(11) no
C121 P1 C111 C112 -172.8(2) no
C1 P1 C111 C112 76.0(3) no
Ni1 P1 C111 C112 -45.6(3) no
C111 P1 C121 C122 176.8(3) no
C1 P1 C121 C122 -71.6(3) no
Ni1 P1 C121 C122 54.8(3) no
C121 P1 C1 C2 148.4(2) no
C111 P1 C1 C2 -102.2(2) no
Ni1 P1 C1 C2 18.2(3) yes
P1 C1 C2 P2 -24.5(3) yes
C1 C2 P2 C211 150.5(2) no
C1 C2 P2 C221 -100.9(2) no
C1 C2 P2 Ni1 21.8(3) yes
P1 Ni1 P2 C211 -129.98(12) no
Cl2 Ni1 P2 C211 45.15(12) no
P1 Ni1 P2 C221 111.74(13) no
Cl2 Ni1 P2 C221 -73.12(13) no
P1 Ni1 P2 C2 -8.29(11) no
Cl2 Ni1 P2 C2 166.84(11) no
C221 P2 C211 C212 177.5(3) no
C2 P2 C211 C212 -70.4(3) no
Ni1 P2 C211 C212 54.4(3) no
C211 P2 C221 C222 177.4(3) no
C2 P2 C221 C222 66.8(3) no
Ni1 P2 C221 C222 -55.5(3) no
P4 Ni2 P3 C321 -136.0(2) no
Cl3 Ni2 P3 C321 46.5(2) no
P4 Ni2 P3 C3 -13.1(2) no
Cl3 Ni2 P3 C3 169.3(2) no
P4 Ni2 P3 C311 102.75(17) no
Cl3 Ni2 P3 C311 -74.83(18) no
C321 P3 C311 C312 46.9(3) no
C3 P3 C311 C312 -65.4(3) no
Ni2 P3 C311 C312 175.1(3) no
C3 P3 C321 C322 -76.4(4) no
C311 P3 C321 C322 171.3(3) no
Ni2 P3 C321 C322 49.3(4) no
P3 C321 C322 C341 51.8(7) no
C321 P3 C3 C4 158.3(4) no
C311 P3 C3 C4 -88.7(4) no
Ni2 P3 C3 C4 28.6(4) yes
P3 C3 C4 P4 -30.5(5) yes
C3 C4 P4 C411 147.1(4) no
C3 C4 P4 C421 -104.0(4) no
C3 C4 P4 Ni2 21.1(4) yes
P3 Ni2 P4 C411 -122.6(2) no
Cl4 Ni2 P4 C411 55.1(2) no
P3 Ni2 P4 C421 121.6(2) no
Cl4 Ni2 P4 C421 -60.7(3) no
P3 Ni2 P4 C4 -2.1(2) no
Cl4 Ni2 P4 C4 175.6(2) no
C421 P4 C411 C412 170.6(4) no
C4 P4 C411 C412 -74.1(4) no
Ni2 P4 C411 C412 48.3(4) no
C411 P4 C421 C422 179.2(4) no
C4 P4 C421 C422 66.9(5) no
Ni2 P4 C421 C422 -56.5(5) no
P4B Ni2B P3B C331 148.0(6) no
Cl3B Ni2B P3B C331 -35.1(9) no
P4B Ni2B P3B C341 -91.2(7) no
Cl3B Ni2B P3B C341 85.7(8) no
P4B Ni2B P3B C3B 27.0(8) no
Cl3B Ni2B P3B C3B -156.1(9) no
C341 P3B C331 C332 159.8(15) no
C3B P3B C331 C332 52.2(17) no
Ni2B P3B C331 C332 -74.0(16) no
C321 C322 C341 P3B -40.0(7) no
C331 P3B C341 C322 68.3(12) no
C3B P3B C341 C322 177.2(10) no
Ni2B P3B C341 C322 -58.4(11) no
C331 P3B C3B C4B -145.3(12) no
C341 P3B C3B C4B 106.1(13) no
Ni2B P3B C3B C4B -18.4(14) yes
P3B C3B C4B P4B -5.2(14) yes
C3B C4B P4B C441 -97.7(11) no
C3B C4B P4B C431 154.0(11) no
C3B C4B P4B Ni2B 27.5(12) yes
P3B Ni2B P4B C441 89.7(6) no
Cl4B Ni2B P4B C441 -87.1(8) no
P3B Ni2B P4B C431 -152.3(7) no
Cl4B Ni2B P4B C431 30.9(9) no
P3B Ni2B P4B C4B -30.4(7) no
Cl4B Ni2B P4B C4B 152.7(9) no
C441 P4B C431 C432 -163.8(17) no
C4B P4B C431 C432 -54.5(18) no
Ni2B P4B C431 C432 72.2(18) no
C431 P4B C441 C442 -53.6(13) no
C4B P4B C441 C442 -163.6(11) no
Ni2B P4B C441 C442 70.6(12) no
